data_4111257
loop_
_publ_author_name
'Mircea Dinc\<a'
'Anne Dailly'
'Yun Liu'
'Craig M. Brown'
'Dan A. Neumann'
'Jeffrey R. Long'

_publ_contact_author
;
        Jeffrey R. Long
        Department of Chemistry
        University of California, Berkeley
        United States of America
;
_publ_contact_author_email jrlong@berkeley.edu
_publ_contact_author_fax '510 642-8369'
_publ_contact_author_phone '510 642-0860'
_publ_section_title
;
 Hydrogen Storage in a Microporous Metal-Organic Framework with Exposed
 Mn2+ Coordination Sites
;
_journal_name_full 'Journal of the American Chemical Society'
_journal_page_first 16876
_journal_page_last 16883
_journal_paper_doi 10.1021/ja0656853
_journal_volume 128
_journal_year 2006
_chemical_formula_moiety 'C41 H12 Cl1.50 Mn6.75 N48 O5'
_chemical_formula_sum 'C41 H12 Cl1.5 Mn6.75 N48 O5'
_chemical_formula_weight 1681.01
_chemical_name_systematic
; 
 ? 
;
_space_group_IT_number 221
_symmetry_cell_setting cubic
_symmetry_space_group_name_Hall '-P 4 2 3'
_symmetry_space_group_name_H-M 'P m -3 m'
_atom_sites_solution_hydrogens geom
_atom_sites_solution_primary direct
_atom_sites_solution_secondary difmap
_audit_creation_method SHELXL-97
_cell_angle_alpha 90.00
_cell_angle_beta 90.00
_cell_angle_gamma 90.00
_cell_formula_units_Z 2
_cell_length_a 19.0086(11)
_cell_length_b 19.0086(11)
_cell_length_c 19.0086(11)
_cell_measurement_reflns_used 4244
_cell_measurement_temperature 161(2)
_cell_measurement_theta_max 48.564
_cell_measurement_theta_min 5.249
_cell_volume 6868.3(7)
_computing_cell_refinement 'Bruker SAINT v7.07b'
_computing_data_collection 'Bruker SMART v5.054d'
_computing_data_reduction 'Bruker SAINT v7.07b'
_computing_structure_refinement 'SHELXL-97 (Sheldrick, 1997)'
_computing_structure_solution 'SHELXS-97 (Sheldrick, 1990)'
_diffrn_ambient_temperature 161(2)
_diffrn_measured_fraction_theta_full 0.998
_diffrn_measured_fraction_theta_max 0.998
_diffrn_measurement_device_type 'Bruker SMART CCD'
_diffrn_measurement_method \w/2\q-scans
_diffrn_radiation_monochromator graphite
_diffrn_radiation_source 'fine-focus sealed tube'
_diffrn_radiation_type MoK\a
_diffrn_radiation_wavelength 0.71073
_diffrn_reflns_av_R_equivalents 0.0568
_diffrn_reflns_av_sigmaI/netI 0.0210
_diffrn_reflns_limit_h_max 21
_diffrn_reflns_limit_h_min -22
_diffrn_reflns_limit_k_max 13
_diffrn_reflns_limit_k_min -22
_diffrn_reflns_limit_l_max 22
_diffrn_reflns_limit_l_min -22
_diffrn_reflns_number 34922
_diffrn_reflns_theta_full 24.74
_diffrn_reflns_theta_max 24.74
_diffrn_reflns_theta_min 1.07
_exptl_absorpt_coefficient_mu 0.669
_exptl_absorpt_correction_T_max 1.0
_exptl_absorpt_correction_T_min 0.877720
_exptl_absorpt_correction_type empirical
_exptl_absorpt_process_details 'Blessing, 1995'
_exptl_crystal_colour colorless
_exptl_crystal_density_diffrn 0.813
_exptl_crystal_description parallelepiped
_exptl_crystal_F_000 1657
_exptl_crystal_size_max 0.40
_exptl_crystal_size_mid 0.26
_exptl_crystal_size_min 0.21
_refine_diff_density_max 0.584
_refine_diff_density_min -0.262
_refine_diff_density_rms 0.075
_refine_ls_extinction_method none
_refine_ls_goodness_of_fit_ref 1.205
_refine_ls_hydrogen_treatment constr
_refine_ls_matrix_type full
_refine_ls_number_parameters 57
_refine_ls_number_reflns 1233
_refine_ls_number_restraints 0
_refine_ls_restrained_S_all 1.205
_refine_ls_R_factor_all 0.0638
_refine_ls_R_factor_gt 0.0486
_refine_ls_shift/su_max 0.000
_refine_ls_shift/su_mean 0.000
_refine_ls_structure_factor_coef Fsqd
_refine_ls_weighting_details 'calc w=1/[\s^2^(Fo^2^)+(0.0716P)^2^+6.6144P] where P=(Fo^2^+2Fc^2^)/3'
_refine_ls_weighting_scheme calc
_refine_ls_wR_factor_gt 0.1417
_refine_ls_wR_factor_ref 0.1557
_reflns_number_gt 975
_reflns_number_total 1233
_reflns_threshold_expression >2sigma(I)
_cod_data_source_file ja0656853si20060805_094539.cif
_cod_data_source_block md60f
_cod_original_formula_sum 'C41 H12 Cl1.50 Mn6.75 N48 O5'
_cod_database_code 4111257

loop_
_symmetry_equiv_pos_as_xyz
'x, y, z'
'-x, -y, z'
'-x, y, -z'
'x, -y, -z'
'z, x, y'
'z, -x, -y'
'-z, -x, y'
'-z, x, -y'
'y, z, x'
'-y, z, -x'
'y, -z, -x'
'-y, -z, x'
'y, x, -z'
'-y, -x, -z'
'y, -x, z'
'-y, x, z'
'x, z, -y'
'-x, z, y'
'-x, -z, -y'
'x, -z, y'
'z, y, -x'
'z, -y, x'
'-z, y, x'
'-z, -y, -x'
'-x, -y, -z'
'x, y, -z'
'x, -y, z'
'-x, y, z'
'-z, -x, -y'
'-z, x, y'
'z, x, -y'
'z, -x, y'
'-y, -z, -x'
'y, -z, x'
'-y, z, x'
'y, z, -x'
'-y, -x, z'
'y, x, z'
'-y, x, -z'
'y, -x, -z'
'-x, -z, y'
'x, -z, -y'
'x, z, y'
'-x, z, -y'
'-z, -y, x'
'-z, y, -x'
'z, -y, -x'
'z, y, x'

loop_
_atom_site_label
_atom_site_type_symbol
_atom_site_fract_x
_atom_site_fract_y
_atom_site_fract_z
_atom_site_U_iso_or_equiv
_atom_site_adp_type
_atom_site_occupancy
_atom_site_symmetry_multiplicity
_atom_site_calc_flag
_atom_site_refinement_flags
Mn1 Mn 0.0000 0.35941(5) 0.5000 0.0397(4) Uani 1 4 d S
Mn2 Mn 0.1489(5) 0.2584(4) 0.5000 0.030(2) Uani 0.06 2 d SP
Cl1 Cl 0.0000 0.5000 0.5000 0.0384(7) Uiso 1 16 d S
N1 N 0.07938(12) 0.36715(13) 0.58358(13) 0.0452(7) Uani 1 1 d .
N2 N 0.13272(13) 0.32363(14) 0.59421(13) 0.0521(7) Uani 1 1 d .
C1 C 0.1647(2) 0.34876(18) 0.65124(18) 0.0486(11) Uani 1 2 d S
C2 C 0.2277(2) 0.31655(18) 0.68345(18) 0.0533(12) Uani 1 2 d S
C3 C 0.25804(18) 0.25804(18) 0.6536(2) 0.0547(12) Uani 1 2 d S
H3 H 0.2389 0.2389 0.6128 0.066 Uiso 1 2 calc SR
O3 O 0.0301(5) 0.2455(5) 0.5000 0.082(3) Uiso 0.42 2 d SP
C4 C 0.046(3) 0.177(4) 0.5000 0.18(2) Uiso 0.21 2 d SP
C5 C 0.0000 0.193(3) 0.533(2) 0.138(17) Uiso 0.21 2 d SP

loop_
_atom_site_aniso_label
_atom_site_aniso_U_11
_atom_site_aniso_U_22
_atom_site_aniso_U_33
_atom_site_aniso_U_23
_atom_site_aniso_U_13
_atom_site_aniso_U_12
Mn1 0.0311(5) 0.0582(6) 0.0297(5) 0.000 0.000 0.000
Mn2 0.061(6) 0.026(4) 0.004(3) 0.000 0.000 0.017(4)
N1 0.0391(13) 0.0518(15) 0.0448(14) -0.0073(11) -0.0124(12) 0.0126(12)
N2 0.0516(16) 0.0567(17) 0.0481(15) -0.0137(12) -0.0178(12) 0.0218(13)
C1 0.049(2) 0.0486(15) 0.0486(15) -0.018(2) -0.0158(16) 0.0158(16)
C2 0.053(3) 0.0535(17) 0.0535(17) -0.018(2) -0.0223(17) 0.0223(17)
C3 0.0558(18) 0.0558(18) 0.053(3) -0.0223(17) -0.0223(17) 0.019(2)

loop_
_atom_type_symbol
_atom_type_description
_atom_type_scat_dispersion_real
_atom_type_scat_dispersion_imag
_atom_type_scat_source
C C 0.0033 0.0016 'International Tables Vol C Tables 4.2.6.8 and 6.1.1.4'
H H 0.0000 0.0000 'International Tables Vol C Tables 4.2.6.8 and 6.1.1.4'
N N 0.0061 0.0033 'International Tables Vol C Tables 4.2.6.8 and 6.1.1.4'
O O 0.0106 0.0060 'International Tables Vol C Tables 4.2.6.8 and 6.1.1.4'
Cl Cl 0.1484 0.1585 'International Tables Vol C Tables 4.2.6.8 and 6.1.1.4'
Mn Mn 0.3368 0.7283 'International Tables Vol C Tables 4.2.6.8 and 6.1.1.4'

loop_
_geom_angle_atom_site_label_1
_geom_angle_atom_site_label_2
_geom_angle_atom_site_label_3
_geom_angle
_geom_angle_site_symmetry_1
_geom_angle_site_symmetry_3
N1 Mn1 N1 172.32(14) . 3_556
N1 Mn1 N1 86.80(13) . 28
N1 Mn1 N1 92.68(13) 3_556 28
N1 Mn1 N1 92.68(13) . 26_556
N1 Mn1 N1 86.80(13) 3_556 26_556
N1 Mn1 N1 172.32(14) 28 26_556
N1 Mn1 O3 103.92(17) . 3_556
N1 Mn1 O3 83.63(18) 3_556 3_556
N1 Mn1 O3 83.63(18) 28 3_556
N1 Mn1 O3 103.92(17) 26_556 3_556
N1 Mn1 O3 83.63(18) . .
N1 Mn1 O3 103.92(17) 3_556 .
N1 Mn1 O3 103.92(17) 28 .
N1 Mn1 O3 83.63(18) 26_556 .
O3 Mn1 O3 29.6(5) 3_556 .
N1 Mn1 Cl1 86.16(7) . .
N1 Mn1 Cl1 86.16(7) 3_556 .
N1 Mn1 Cl1 86.16(7) 28 .
N1 Mn1 Cl1 86.16(7) 26_556 .
O3 Mn1 Cl1 165.2(2) 3_556 .
O3 Mn1 Cl1 165.2(2) . .
N2 Mn2 N2 109.0(4) . 26_556
N2 Mn2 O3 85.5(3) . .
N2 Mn2 O3 85.5(3) 26_556 .
N2 Mn2 C4 103.9(9) . .
N2 Mn2 C4 103.9(9) 26_556 .
O3 Mn2 C4 32.1(15) . .
N2 Mn2 Mn2 119.8(2) . 13_556
N2 Mn2 Mn2 119.8(2) 26_556 13_556
O3 Mn2 Mn2 128.8(3) . 13_556
C4 Mn2 Mn2 96.7(15) . 13_556
Mn1 Cl1 Mn1 180.0 41_565 17_556
Mn1 Cl1 Mn1 90.0 41_565 .
Mn1 Cl1 Mn1 90.0 17_556 .
Mn1 Cl1 Mn1 90.0 41_565 25_566
Mn1 Cl1 Mn1 90.0 17_556 25_566
Mn1 Cl1 Mn1 180.0 . 25_566
N2 N1 N1 109.50(15) . 42_566
N2 N1 Mn1 126.49(18) . .
N1 N1 Mn1 123.98(6) 42_566 .
N1 N2 C1 104.5(2) . .
N1 N2 Mn2 109.6(3) . .
C1 N2 Mn2 143.2(3) . .
N2 C1 N2 112.1(4) . 42_566
N2 C1 C2 123.96(18) . .
N2 C1 C2 123.96(18) 42_566 .
C3 C2 C3 119.4(4) 11_566 .
C3 C2 C1 120.3(2) 11_566 .
C3 C2 C1 120.3(2) . .
C2 C3 C2 120.5(4) 8_656 .
O3 O3 C5 64.1(11) 3_556 26_556
O3 O3 C5 64.1(11) 3_556 .
C5 O3 C5 57(4) 26_556 .
O3 O3 C4 103(3) 3_556 .
C5 O3 C4 50(2) 26_556 .
C5 O3 C4 50(2) . .
O3 O3 Mn1 75.2(2) 3_556 .
C5 O3 Mn1 128.7(18) 26_556 .
C5 O3 Mn1 128.7(18) . .
C4 O3 Mn1 178(3) . .
O3 O3 Mn2 173.8(3) 3_556 .
C5 O3 Mn2 121.1(11) 26_556 .
C5 O3 Mn2 121.1(11) . .
C4 O3 Mn2 83(3) . .
Mn1 O3 Mn2 98.6(4) . .
C5 C4 C5 68(7) 26_556 .
C5 C4 O3 64(5) 26_556 .
C5 C4 O3 64(5) . .
C5 C4 C4 38(4) 26_556 3_556
C5 C4 C4 38(4) . 3_556
O3 C4 C4 77(3) . 3_556
C5 C4 Mn2 117(5) 26_556 .
C5 C4 Mn2 117(5) . .
O3 C4 Mn2 65(3) . .
C4 C4 Mn2 141.7(15) 3_556 .
C4 C5 C4 103(7) 3_556 .
C4 C5 C5 56(3) 3_556 26_556
C4 C5 C5 56(3) . 26_556
C4 C5 O3 106(5) 3_556 .
C4 C5 O3 66(4) . .
C5 C5 O3 61(2) 26_556 .
C4 C5 O3 66(4) 3_556 3_556
C4 C5 O3 106(5) . 3_556
C5 C5 O3 61(2) 26_556 3_556
O3 C5 O3 52(2) . 3_556

loop_
_geom_bond_atom_site_label_1
_geom_bond_atom_site_label_2
_geom_bond_distance
_geom_bond_site_symmetry_2
Mn1 N1 2.196(2) .
Mn1 N1 2.196(2) 3_556
Mn1 N1 2.196(2) 28
Mn1 N1 2.196(2) 26_556
Mn1 O3 2.240(10) 3_556
Mn1 O3 2.240(10) .
Mn1 Cl1 2.6725(10) .
Mn2 N2 2.200(5) .
Mn2 N2 2.200(5) 26_556
Mn2 O3 2.271(13) .
Mn2 C4 2.49(7) .
Mn2 Mn2 2.943(17) 13_556
Cl1 Mn1 2.6725(10) 41_565
Cl1 Mn1 2.6725(10) 17_556
Cl1 Mn1 2.6725(10) 25_566
N1 N2 1.324(3) .
N1 N1 1.325(5) 42_566
N2 C1 1.332(3) .
C1 N2 1.332(3) 42_566
C1 C2 1.477(6) .
C2 C3 1.376(3) 11_566
C2 C3 1.376(3) .
C3 C2 1.376(3) 8_656
O3 O3 1.146(18) 3_556
O3 C5 1.31(4) 26_556
O3 C5 1.31(4) .
O3 C4 1.33(7) .
C4 C5 1.12(5) 26_556
C4 C5 1.12(5) .
C4 C4 1.75(13) 3_556
C5 C4 1.12(5) 3_556
C5 C5 1.25(9) 26_556
C5 O3 1.31(4) 3_556
